data_7712528
loop_
_publ_author_name
'Labrecque, Jordan'
'Cho, Yae-In'
'McIntosh, Daniel K.'
'Agboola, Faridat'
'Rose, Michael J.'

_publ_section_title
;
 Distal scaffold flexibility accelerates ligand substitution kinetics in
 manganese(I) tricarbonyls: flexible thianthrene <i>versus</i> rigid
 anthracene scaffolds.
;
_journal_name_full 'Dalton transactions (Cambridge, England : 2003)'
_journal_paper_doi 10.1039/d2dt04048d
_journal_year 2023
_chemical_formula_moiety 'C22 H14 N2 S2, C H2 Cl2'
_chemical_formula_sum 'C23 H16 Cl2 N2 S2'
_chemical_formula_weight 455.40
_chemical_name_systematic thianth-py2
_space_group_crystal_system triclinic
_space_group_IT_number 2
_space_group_name_Hall '-P 1'
_space_group_name_H-M_alt 'P -1'
_atom_sites_solution_hydrogens geom
_audit_creation_date 2019-08-14
_audit_creation_method
;
Olex2 1.2
(compiled 2018.05.29 svn.r3508 for OlexSys, GUI svn.r5506)
;
_audit_update_record
;
2022-06-23 deposited with the CCDC.	2023-02-23 downloaded from the CCDC.
;
_cell_angle_alpha 77.276(2)
_cell_angle_beta 88.191(2)
_cell_angle_gamma 83.065(2)
_cell_formula_units_Z 2
_cell_length_a 7.5739(2)
_cell_length_b 11.5905(3)
_cell_length_c 11.9375(3)
_cell_measurement_reflns_used 6090
_cell_measurement_temperature 100(2)
_cell_measurement_theta_max 75.5
_cell_measurement_theta_min 3.76
_cell_volume 1014.71(5)
_computing_molecular_graphics 'Olex2 (Dolomanov et al., 2009)'
_computing_publication_material 'Olex2 (Dolomanov et al., 2009)'
_computing_structure_refinement 'ShelXL (Sheldrick, 2015)'
_diffrn_ambient_temperature 100.15
_diffrn_detector 'CCD plate'
_diffrn_detector_type AtlasS2
_diffrn_measured_fraction_theta_full 0.994
_diffrn_measured_fraction_theta_max 0.962
_diffrn_measurement_device 'four-circle diffractometer'
_diffrn_measurement_device_type 'SuperNova, Dual, Cu at home/near, AtlasS2'
_diffrn_radiation_type CuK\a
_diffrn_radiation_wavelength 1.54184
_diffrn_reflns_av_R_equivalents 0.0259
_diffrn_reflns_av_unetI/netI 0.0290
_diffrn_reflns_Laue_measured_fraction_full 0.994
_diffrn_reflns_Laue_measured_fraction_max 0.962
_diffrn_reflns_limit_h_max 9
_diffrn_reflns_limit_h_min -9
_diffrn_reflns_limit_k_max 14
_diffrn_reflns_limit_k_min -14
_diffrn_reflns_limit_l_max 14
_diffrn_reflns_limit_l_min -14
_diffrn_reflns_number 7859
_diffrn_reflns_point_group_measured_fraction_full 0.994
_diffrn_reflns_point_group_measured_fraction_max 0.962
_diffrn_reflns_theta_full 67.684
_diffrn_reflns_theta_max 75.633
_diffrn_reflns_theta_min 3.796
_diffrn_source 'micro-focus sealed X-ray tube'
_exptl_absorpt_coefficient_mu 4.897
_exptl_absorpt_correction_T_max 1.00
_exptl_absorpt_correction_T_min 0.676
_exptl_absorpt_correction_type multi-scan
_exptl_absorpt_process_details
;
CrysAlisPro 1.171.39.46 (Rigaku Oxford Diffraction, 2018)
Empirical absorption correction using spherical harmonics,
 implemented in SCALE3 ABSPACK scaling algorithm.
;
_exptl_crystal_colour colorless
_exptl_crystal_density_diffrn 1.490
_exptl_crystal_description prism
_exptl_crystal_F_000 468
_exptl_crystal_recrystallization_method 'Vapor diffusion'
_exptl_crystal_size_max 0.39
_exptl_crystal_size_mid 0.22
_exptl_crystal_size_min 0.16
_refine_diff_density_max 0.835
_refine_diff_density_min -0.836
_refine_diff_density_rms 0.097
_refine_ls_extinction_method none
_refine_ls_goodness_of_fit_ref 1.035
_refine_ls_hydrogen_treatment constr
_refine_ls_matrix_type full
_refine_ls_number_parameters 266
_refine_ls_number_reflns 4062
_refine_ls_number_restraints 1
_refine_ls_restrained_S_all 1.046
_refine_ls_R_factor_all 0.0496
_refine_ls_R_factor_gt 0.0486
_refine_ls_shift/su_max 0.000
_refine_ls_shift/su_mean 0.000
_refine_ls_structure_factor_coef Fsqd
_refine_ls_weighting_details 'w=1/[\s^2^(Fo^2^)+(0.0883P)^2^+1.2750P] where P=(Fo^2^+2Fc^2^)/3'
_refine_ls_weighting_scheme calc
_refine_ls_wR_factor_gt 0.1384
_refine_ls_wR_factor_ref 0.1396
_reflns_Friedel_coverage 0.000
_reflns_number_gt 3935
_reflns_number_total 4062
_reflns_threshold_expression 'I > 2\s(I)'
_cod_data_source_file d2dt04048d2.cif
_cod_data_source_block jhl-thiann2
_cod_original_cell_volume 1014.72(5)
_cod_database_code 7712528
_shelx_shelxl_version_number 2018/3
_shelx_space_group_comment
;
The symmetry employed for this shelxl refinement is uniquely defined
by the following loop, which should always be used as a source of
symmetry information in preference to the above space-group names.
They are only intended as comments.
;
_shelx_estimated_absorpt_t_max 0.508
_shelx_estimated_absorpt_t_min 0.251
_olex2_refinement_description
;
1. Fixed Uiso
 At 1.2 times of:
  All C(H) groups, All C(H,H,H,H) groups
2. Restrained distances
 C23-Cl2 \\sim C23-Cl2A
 with sigma of 0.02
3. Uiso/Uaniso restraints and constraints
Uanis(Cl2) = Uanis(Cl2A)
4. Others
 Sof(H23C)=Sof(H23D)=Sof(Cl2A)=1-FVAR(1)
 Sof(H23A)=Sof(H23B)=Sof(Cl2)=FVAR(1)
5.a Secondary CH2 refined with riding coordinates:
 C23(H23A,H23B), C23(H23C,H23D)
5.b Aromatic/amide H refined with riding coordinates:
 C3(H3), C4(H4), C5(H5), C8(H8), C9(H9), C10(H10), C14(H14), C15(H15),
 C16(H16), C17(H17), C19(H19), C20(H20), C21(H21), C22(H22)
;
_olex2_submission_special_instructions 'No special instructions were received'

loop_
_space_group_symop_operation_xyz
'x, y, z'
'-x, -y, -z'

loop_
_atom_site_label
_atom_site_type_symbol
_atom_site_fract_x
_atom_site_fract_y
_atom_site_fract_z
_atom_site_U_iso_or_equiv
_atom_site_adp_type
_atom_site_occupancy
_atom_site_site_symmetry_order
_atom_site_calc_flag
_atom_site_refinement_flags_posn
_atom_site_refinement_flags_adp
_atom_site_refinement_flags_occupancy
_atom_site_disorder_assembly
_atom_site_disorder_group
C1 C 0.4588(3) 0.36342(18) 0.17925(18) 0.0120(4) Uani 1 1 d . . . . .
C2 C 0.5925(3) 0.28929(18) 0.13609(18) 0.0125(4) Uani 1 1 d . . . . .
C3 C 0.5807(3) 0.2797(2) 0.02173(19) 0.0163(4) Uani 1 1 d . . . . .
H3 H 0.671867 0.232277 -0.009620 0.020 Uiso 1 1 calc R . . . .
C4 C 0.4381(3) 0.3384(2) -0.04674(19) 0.0183(5) Uani 1 1 d . . . . .
H4 H 0.432728 0.330494 -0.124070 0.022 Uiso 1 1 calc R . . . .
C5 C 0.3037(3) 0.4083(2) -0.00282(19) 0.0167(4) Uani 1 1 d . . . . .
H5 H 0.203977 0.445910 -0.048697 0.020 Uiso 1 1 calc R . . . .
C6 C 0.3166(3) 0.42278(19) 0.10964(19) 0.0139(4) Uani 1 1 d . . . . .
C7 C 0.1134(3) 0.44063(19) 0.29918(18) 0.0137(4) Uani 1 1 d . . . . .
C8 C -0.0610(3) 0.4352(2) 0.3387(2) 0.0163(4) Uani 1 1 d . . . . .
H8 H -0.157417 0.475256 0.290863 0.020 Uiso 1 1 calc R . . . .
C9 C -0.0929(3) 0.3713(2) 0.4480(2) 0.0199(5) Uani 1 1 d . . . . .
H9 H -0.211651 0.368109 0.475609 0.024 Uiso 1 1 calc R . . . .
C10 C 0.0480(3) 0.3114(2) 0.5179(2) 0.0186(5) Uani 1 1 d . . . . .
H10 H 0.024161 0.266988 0.592593 0.022 Uiso 1 1 calc R . . . .
C11 C 0.2232(3) 0.31558(19) 0.47981(18) 0.0133(4) Uani 1 1 d . . . . .
C12 C 0.2552(3) 0.38156(19) 0.36952(18) 0.0125(4) Uani 1 1 d . . . . .
C13 C 0.7458(3) 0.22257(18) 0.20698(19) 0.0135(4) Uani 1 1 d . . . . .
C14 C 0.7179(3) 0.1446(2) 0.3118(2) 0.0180(5) Uani 1 1 d . . . . .
H14 H 0.598460 0.136340 0.335976 0.022 Uiso 1 1 calc R . . . .
C15 C 1.0153(3) 0.0942(2) 0.3451(2) 0.0247(5) Uani 1 1 d . . . . .
H15 H 1.109535 0.052148 0.393793 0.030 Uiso 1 1 calc R . . . .
C16 C 1.0577(3) 0.1660(2) 0.2414(2) 0.0236(5) Uani 1 1 d . . . . .
H16 H 1.178375 0.170368 0.218495 0.028 Uiso 1 1 calc R . . . .
C17 C 0.9206(3) 0.2319(2) 0.1710(2) 0.0180(5) Uani 1 1 d . . . . .
H17 H 0.946460 0.282301 0.099618 0.022 Uiso 1 1 calc R . . . .
C18 C 0.3740(3) 0.2546(2) 0.55632(18) 0.0132(4) Uani 1 1 d . . . . .
C19 C 0.4248(3) 0.1326(2) 0.5712(2) 0.0235(5) Uani 1 1 d . . . . .
H19 H 0.359378 0.088698 0.532168 0.028 Uiso 1 1 calc R . . . .
C20 C 0.6512(3) 0.1373(2) 0.6919(2) 0.0225(5) Uani 1 1 d . . . . .
H20 H 0.748387 0.096938 0.738945 0.027 Uiso 1 1 calc R . . . .
C21 C 0.6110(3) 0.2582(2) 0.6833(2) 0.0201(5) Uani 1 1 d . . . . .
H21 H 0.678304 0.299684 0.723815 0.024 Uiso 1 1 calc R . . . .
C22 C 0.4702(3) 0.3180(2) 0.6141(2) 0.0183(5) Uani 1 1 d . . . . .
H22 H 0.439814 0.401290 0.606340 0.022 Uiso 1 1 calc R . . . .
C23 C -0.2065(6) 0.9289(3) 0.1283(3) 0.0489(9) Uani 1 1 d D . . . .
H23A H -0.149508 0.991695 0.152920 0.059 Uiso 0.910(3) 1 calc R . P A 1
H23B H -0.318431 0.918436 0.172457 0.059 Uiso 0.910(3) 1 calc R . P A 1
H23C H -0.280584 0.929463 0.198041 0.059 Uiso 0.090(3) 1 calc R . P A 2
H23D H -0.129540 0.993230 0.122632 0.059 Uiso 0.090(3) 1 calc R . P A 2
N1 N 0.8472(3) 0.08114(19) 0.38029(19) 0.0238(4) Uani 1 1 d . . . . .
N2 N 0.5607(3) 0.0738(2) 0.6376(2) 0.0297(5) Uani 1 1 d . . . . .
S1 S 0.47679(6) 0.39027(4) 0.31859(4) 0.01234(16) Uani 1 1 d . . . . .
S2 S 0.15437(7) 0.52292(5) 0.15942(4) 0.01513(16) Uani 1 1 d . . . . .
Cl1 Cl -0.06385(11) 0.79456(6) 0.15748(6) 0.0374(2) Uani 1 1 d . . . . .
Cl2 Cl -0.25453(14) 0.97331(7) -0.01951(8) 0.0428(3) Uani 0.910(3) 1 d D . P A 1
Cl2A Cl -0.3381(16) 0.9696(8) 0.0231(9) 0.0428(3) Uani 0.090(3) 1 d D . P A 2

loop_
_atom_site_aniso_label
_atom_site_aniso_U_11
_atom_site_aniso_U_22
_atom_site_aniso_U_33
_atom_site_aniso_U_23
_atom_site_aniso_U_13
_atom_site_aniso_U_12
C1 0.0115(9) 0.0116(10) 0.0118(9) 0.0006(7) -0.0019(7) -0.0026(7)
C2 0.0119(9) 0.0099(9) 0.0145(10) 0.0007(8) -0.0008(8) -0.0030(7)
C3 0.0188(10) 0.0139(10) 0.0154(10) -0.0018(8) 0.0011(8) -0.0015(8)
C4 0.0219(11) 0.0204(11) 0.0126(10) -0.0021(8) -0.0021(8) -0.0049(9)
C5 0.0154(10) 0.0197(11) 0.0130(10) 0.0020(8) -0.0057(8) -0.0033(8)
C6 0.0119(9) 0.0140(10) 0.0140(10) 0.0016(8) -0.0024(8) -0.0028(8)
C7 0.0131(10) 0.0139(10) 0.0141(10) -0.0036(8) -0.0030(8) -0.0002(8)
C8 0.0105(9) 0.0203(11) 0.0175(11) -0.0052(9) -0.0042(8) 0.0030(8)
C9 0.0102(10) 0.0307(13) 0.0193(11) -0.0071(10) -0.0002(8) -0.0009(9)
C10 0.0156(10) 0.0256(12) 0.0137(10) -0.0022(9) -0.0001(8) -0.0027(9)
C11 0.0134(10) 0.0144(10) 0.0131(10) -0.0053(8) -0.0031(8) -0.0001(8)
C12 0.0095(9) 0.0139(10) 0.0149(10) -0.0049(8) -0.0014(8) -0.0009(7)
C13 0.0149(10) 0.0087(9) 0.0172(10) -0.0044(8) -0.0032(8) 0.0013(7)
C14 0.0179(10) 0.0137(10) 0.0203(11) 0.0001(9) -0.0034(9) 0.0004(8)
C15 0.0238(12) 0.0187(12) 0.0313(13) -0.0081(10) -0.0137(10) 0.0072(9)
C16 0.0132(10) 0.0226(12) 0.0383(14) -0.0154(11) -0.0029(10) 0.0019(9)
C17 0.0159(10) 0.0156(11) 0.0235(11) -0.0064(9) -0.0002(9) -0.0017(8)
C18 0.0118(9) 0.0183(11) 0.0093(9) -0.0018(8) -0.0007(7) -0.0023(8)
C19 0.0247(12) 0.0172(12) 0.0279(13) -0.0007(9) -0.0140(10) -0.0035(9)
C20 0.0184(11) 0.0283(13) 0.0178(11) 0.0011(9) -0.0091(9) 0.0007(9)
C21 0.0162(10) 0.0311(13) 0.0151(10) -0.0098(9) -0.0040(8) -0.0009(9)
C22 0.0176(10) 0.0203(11) 0.0188(11) -0.0093(9) -0.0038(8) 0.0015(8)
C23 0.065(2) 0.0442(19) 0.0341(17) -0.0121(14) 0.0112(16) 0.0106(16)
N1 0.0252(10) 0.0181(10) 0.0249(11) -0.0005(8) -0.0097(8) 0.0048(8)
N2 0.0292(12) 0.0203(11) 0.0369(13) -0.0002(9) -0.0179(10) 0.0004(9)
S1 0.0082(2) 0.0166(3) 0.0118(3) -0.00235(19) -0.00300(18) -0.00060(18)
S2 0.0122(3) 0.0145(3) 0.0154(3) 0.0019(2) -0.00424(19) 0.00328(19)
Cl1 0.0464(4) 0.0314(4) 0.0327(4) -0.0040(3) -0.0115(3) -0.0006(3)
Cl2 0.0529(6) 0.0311(4) 0.0385(5) 0.0003(3) -0.0056(4) 0.0056(4)
Cl2A 0.0529(6) 0.0311(4) 0.0385(5) 0.0003(3) -0.0056(4) 0.0056(4)

loop_
_atom_type_symbol
_atom_type_description
_atom_type_scat_dispersion_real
_atom_type_scat_dispersion_imag
_atom_type_scat_source
C C 0.0181 0.0091 'International Tables Vol C Tables 4.2.6.8 and 6.1.1.4'
H H 0.0000 0.0000 'International Tables Vol C Tables 4.2.6.8 and 6.1.1.4'
Cl Cl 0.3639 0.7018 'International Tables Vol C Tables 4.2.6.8 and 6.1.1.4'
N N 0.0311 0.0180 'International Tables Vol C Tables 4.2.6.8 and 6.1.1.4'
S S 0.3331 0.5567 'International Tables Vol C Tables 4.2.6.8 and 6.1.1.4'

loop_
_geom_angle_atom_site_label_1
_geom_angle_atom_site_label_2
_geom_angle_atom_site_label_3
_geom_angle
_geom_angle_site_symmetry_1
_geom_angle_site_symmetry_3
_geom_angle_publ_flag
C2 C1 S1 120.39(16) . . ?
C6 C1 C2 120.2(2) . . ?
C6 C1 S1 119.30(16) . . ?
C1 C2 C13 122.45(19) . . ?
C3 C2 C1 118.22(19) . . ?
C3 C2 C13 119.32(19) . . ?
C2 C3 H3 119.4 . . ?
C4 C3 C2 121.3(2) . . ?
C4 C3 H3 119.4 . . ?
C3 C4 H4 119.8 . . ?
C5 C4 C3 120.3(2) . . ?
C5 C4 H4 119.8 . . ?
C4 C5 H5 120.4 . . ?
C4 C5 C6 119.3(2) . . ?
C6 C5 H5 120.4 . . ?
C1 C6 C5 120.7(2) . . ?
C1 C6 S2 120.83(17) . . ?
C5 C6 S2 118.46(17) . . ?
C8 C7 C12 120.2(2) . . ?
C8 C7 S2 119.56(17) . . ?
C12 C7 S2 120.21(16) . . ?
C7 C8 H8 120.2 . . ?
C9 C8 C7 119.6(2) . . ?
C9 C8 H8 120.2 . . ?
C8 C9 H9 119.8 . . ?
C8 C9 C10 120.4(2) . . ?
C10 C9 H9 119.8 . . ?
C9 C10 H10 119.5 . . ?
C11 C10 C9 120.9(2) . . ?
C11 C10 H10 119.5 . . ?
C10 C11 C12 118.6(2) . . ?
C10 C11 C18 120.8(2) . . ?
C12 C11 C18 120.64(19) . . ?
C7 C12 C11 120.36(19) . . ?
C7 C12 S1 119.78(16) . . ?
C11 C12 S1 119.86(16) . . ?
C14 C13 C2 120.70(19) . . ?
C17 C13 C2 121.9(2) . . ?
C17 C13 C14 117.3(2) . . ?
C13 C14 H14 117.7 . . ?
N1 C14 C13 124.6(2) . . ?
N1 C14 H14 117.7 . . ?
C16 C15 H15 118.4 . . ?
N1 C15 H15 118.4 . . ?
N1 C15 C16 123.2(2) . . ?
C15 C16 H16 120.5 . . ?
C15 C16 C17 119.1(2) . . ?
C17 C16 H16 120.5 . . ?
C13 C17 C16 118.8(2) . . ?
C13 C17 H17 120.6 . . ?
C16 C17 H17 120.6 . . ?
C19 C18 C11 121.29(19) . . ?
C22 C18 C11 121.0(2) . . ?
C22 C18 C19 117.7(2) . . ?
C18 C19 H19 118.2 . . ?
N2 C19 C18 123.7(2) . . ?
N2 C19 H19 118.2 . . ?
C21 C20 H20 118.2 . . ?
N2 C20 H20 118.2 . . ?
N2 C20 C21 123.5(2) . . ?
C20 C21 H21 120.7 . . ?
C20 C21 C22 118.6(2) . . ?
C22 C21 H21 120.7 . . ?
C18 C22 H22 120.4 . . ?
C21 C22 C18 119.2(2) . . ?
C21 C22 H22 120.4 . . ?
H23A C23 H23B 108.1 . . ?
H23C C23 H23D 106.3 . . ?
Cl1 C23 H23A 109.5 . . ?
Cl1 C23 H23B 109.5 . . ?
Cl1 C23 H23C 106.1 . . ?
Cl1 C23 H23D 106.1 . . ?
Cl1 C23 Cl2 110.65(18) . . ?
Cl2 C23 H23A 109.5 . . ?
Cl2 C23 H23B 109.5 . . ?
Cl2A C23 H23C 106.1 . . ?
Cl2A C23 H23D 106.1 . . ?
Cl2A C23 Cl1 124.8(4) . . ?
C14 N1 C15 116.9(2) . . ?
C20 N2 C19 117.2(2) . . ?
C1 S1 C12 101.11(10) . . ?
C6 S2 C7 100.97(10) . . ?

loop_
_geom_bond_atom_site_label_1
_geom_bond_atom_site_label_2
_geom_bond_distance
_geom_bond_site_symmetry_2
_geom_bond_publ_flag
C1 C2 1.408(3) . ?
C1 C6 1.396(3) . ?
C1 S1 1.771(2) . ?
C2 C3 1.400(3) . ?
C2 C13 1.489(3) . ?
C3 H3 0.9500 . ?
C3 C4 1.389(3) . ?
C4 H4 0.9500 . ?
C4 C5 1.386(3) . ?
C5 H5 0.9500 . ?
C5 C6 1.397(3) . ?
C6 S2 1.767(2) . ?
C7 C8 1.393(3) . ?
C7 C12 1.397(3) . ?
C7 S2 1.768(2) . ?
C8 H8 0.9500 . ?
C8 C9 1.381(3) . ?
C9 H9 0.9500 . ?
C9 C10 1.393(3) . ?
C10 H10 0.9500 . ?
C10 C11 1.393(3) . ?
C11 C12 1.399(3) . ?
C11 C18 1.492(3) . ?
C12 S1 1.774(2) . ?
C13 C14 1.400(3) . ?
C13 C17 1.388(3) . ?
C14 H14 0.9500 . ?
C14 N1 1.335(3) . ?
C15 H15 0.9500 . ?
C15 C16 1.383(4) . ?
C15 N1 1.343(4) . ?
C16 H16 0.9500 . ?
C16 C17 1.397(3) . ?
C17 H17 0.9500 . ?
C18 C19 1.392(3) . ?
C18 C22 1.389(3) . ?
C19 H19 0.9500 . ?
C19 N2 1.340(3) . ?
C20 H20 0.9500 . ?
C20 C21 1.379(4) . ?
C20 N2 1.339(3) . ?
C21 H21 0.9500 . ?
C21 C22 1.387(3) . ?
C22 H22 0.9500 . ?
C23 H23A 0.9900 . ?
C23 H23B 0.9900 . ?
C23 H23C 0.9900 . ?
C23 H23D 0.9900 . ?
C23 Cl1 1.758(4) . ?
C23 Cl2 1.763(4) . ?
C23 Cl2A 1.580(9) . ?

loop_
_geom_torsion_atom_site_label_1
_geom_torsion_atom_site_label_2
_geom_torsion_atom_site_label_3
_geom_torsion_atom_site_label_4
_geom_torsion
_geom_torsion_site_symmetry_1
_geom_torsion_site_symmetry_2
_geom_torsion_site_symmetry_3
_geom_torsion_site_symmetry_4
_geom_torsion_publ_flag
C1 C2 C3 C4 -2.1(3) . . . . ?
C1 C2 C13 C14 55.9(3) . . . . ?
C1 C2 C13 C17 -126.1(2) . . . . ?
C1 C6 S2 C7 -44.96(19) . . . . ?
C2 C1 C6 C5 0.9(3) . . . . ?
C2 C1 C6 S2 -176.29(16) . . . . ?
C2 C1 S1 C12 -138.32(17) . . . . ?
C2 C3 C4 C5 0.1(3) . . . . ?
C2 C13 C14 N1 179.7(2) . . . . ?
C2 C13 C17 C16 -179.5(2) . . . . ?
C3 C2 C13 C14 -124.9(2) . . . . ?
C3 C2 C13 C17 53.1(3) . . . . ?
C3 C4 C5 C6 2.4(3) . . . . ?
C4 C5 C6 C1 -2.9(3) . . . . ?
C4 C5 C6 S2 174.32(17) . . . . ?
C5 C6 S2 C7 137.79(17) . . . . ?
C6 C1 C2 C3 1.6(3) . . . . ?
C6 C1 C2 C13 -179.16(18) . . . . ?
C6 C1 S1 C12 45.95(18) . . . . ?
C7 C8 C9 C10 -0.7(4) . . . . ?
C7 C12 S1 C1 -46.03(19) . . . . ?
C8 C7 C12 C11 0.6(3) . . . . ?
C8 C7 C12 S1 -179.44(16) . . . . ?
C8 C7 S2 C6 -135.28(18) . . . . ?
C8 C9 C10 C11 0.6(4) . . . . ?
C9 C10 C11 C12 0.1(3) . . . . ?
C9 C10 C11 C18 178.0(2) . . . . ?
C10 C11 C12 C7 -0.7(3) . . . . ?
C10 C11 C12 S1 179.36(17) . . . . ?
C10 C11 C18 C19 80.5(3) . . . . ?
C10 C11 C18 C22 -100.3(3) . . . . ?
C11 C12 S1 C1 133.93(17) . . . . ?
C11 C18 C19 N2 179.0(2) . . . . ?
C11 C18 C22 C21 -179.2(2) . . . . ?
C12 C7 C8 C9 0.1(3) . . . . ?
C12 C7 S2 C6 44.81(19) . . . . ?
C12 C11 C18 C19 -101.6(3) . . . . ?
C12 C11 C18 C22 77.6(3) . . . . ?
C13 C2 C3 C4 178.6(2) . . . . ?
C13 C14 N1 C15 0.2(4) . . . . ?
C14 C13 C17 C16 -1.4(3) . . . . ?
C15 C16 C17 C13 -0.5(3) . . . . ?
C16 C15 N1 C14 -2.3(4) . . . . ?
C17 C13 C14 N1 1.6(3) . . . . ?
C18 C11 C12 C7 -178.62(19) . . . . ?
C18 C11 C12 S1 1.4(3) . . . . ?
C18 C19 N2 C20 0.0(4) . . . . ?
C19 C18 C22 C21 0.1(3) . . . . ?
C20 C21 C22 C18 0.2(3) . . . . ?
C21 C20 N2 C19 0.4(4) . . . . ?
C22 C18 C19 N2 -0.2(4) . . . . ?
N1 C15 C16 C17 2.4(4) . . . . ?
N2 C20 C21 C22 -0.5(4) . . . . ?
S1 C1 C2 C3 -174.07(15) . . . . ?
S1 C1 C2 C13 5.1(3) . . . . ?
S1 C1 C6 C5 176.63(16) . . . . ?
S1 C1 C6 S2 -0.6(2) . . . . ?
S2 C7 C8 C9 -179.80(18) . . . . ?
S2 C7 C12 C11 -179.49(16) . . . . ?
S2 C7 C12 S1 0.5(3) . . . . ?
